data_9001158
loop_
_publ_author_name
'Aurisicchio, C.'
'Fioravanti, G.'
'Grubessi, O.'
'Zanazzi, P. F.'

_publ_section_title
;
 Reappraisal of the crystal chemistry of beryl
 Sample: 16
;
_journal_name_full 'American Mineralogist'
_journal_page_first 826
_journal_page_last 837
_journal_volume 73
_journal_year 1988
_chemical_compound_source 'Fort Victoria field, Zimbabwe'
_chemical_formula_sum 'Al1.979 Be2.985 Fe0.024 Li0.006 Na0.026 O18 Si6.003'
_chemical_name_mineral Beryl
_space_group_IT_number 192
_symmetry_space_group_name_Hall '-P 6 2c'
_symmetry_space_group_name_H-M 'P 6/m c c'
_cell_angle_alpha 90
_cell_angle_beta 90
_cell_angle_gamma 120
_cell_length_a 9.2097
_cell_length_b 9.2097
_cell_length_c 9.1943
_cell_formula_units_Z 2
_cell_volume 675.368
_database_code_amcsd 0001181
_exptl_crystal_density_diffrn 2.650
_cod_original_formula_sum 'Si6.003 Be2.985 Li.006 Al1.979 Fe.024 O18 Na.026'
_cod_database_code 9001158

loop_
_space_group_symop_operation_xyz
x,y,z
-x,-x+y,1/2+z
x,x-y,1/2-z
-x+y,-x,-z
x-y,x,z
-y,-x,1/2+z
y,x,1/2-z
y,-x+y,-z
-y,x-y,z
x-y,-y,1/2+z
-x+y,y,1/2-z
x,y,-z
-x,-y,z
x,x-y,1/2+z
-x,-x+y,1/2-z
x-y,x,-z
-x+y,-x,z
y,x,1/2+z
-y,-x,1/2-z
-y,x-y,-z
y,-x+y,z
-x+y,y,1/2+z
x-y,-y,1/2-z
-x,-y,-z

loop_
_atom_site_aniso_label
_atom_site_aniso_U_11
_atom_site_aniso_U_22
_atom_site_aniso_U_33
_atom_site_aniso_U_12
_atom_site_aniso_U_13
_atom_site_aniso_U_23
Si1 0.00120 0.00110 0.00010 0.00060 0.00000 0.00000
Al2 0.00390 0.00390 0.00250 0.00190 0.00000 0.00000
Fe 0.00390 0.00390 0.00250 0.00190 0.00000 0.00000
O1 0.00730 0.00480 0.00910 0.00510 0.00000 0.00000
O2 0.00500 0.00310 0.00330 0.00230 -0.00210 -0.00060
Na 0.07760 0.07760 0.03620 0.03880 0.00000 0.00000

loop_
_atom_site_label
_atom_site_fract_x
_atom_site_fract_y
_atom_site_fract_z
_atom_site_occupancy
_atom_site_U_iso_or_equiv
Si1 0.38760 0.11580 0.00000 1.00000 ?
Be 0.50000 0.00000 0.25000 0.99500 0.00300
Li 0.50000 0.00000 0.25000 0.00200 0.00300
Si2 0.50000 0.00000 0.25000 0.00100 0.00300
Al1 0.50000 0.00000 0.25000 0.00100 0.00300
Al2 0.66667 0.33333 0.25000 0.98800 ?
Fe 0.66667 0.33333 0.25000 0.01200 ?
O1 0.31030 0.23690 0.00000 1.00000 ?
O2 0.49890 0.14560 0.14520 1.00000 ?
Na 0.00000 0.00000 0.25000 0.02600 ?

loop_
_cod_related_entry_id
_cod_related_entry_database
_cod_related_entry_code
1 AMCSD 0001181
